data_9013936
loop_
_publ_author_name
'Schluter, J.'
'Malcherek, T.'
'Pohl, D.'

_publ_section_title
;
 Sanromanite, from the Santa Rosa mine, Atacama desert, Chile,
 a new mineral of the burbankite group
;
_journal_name_full 'Neues Jahrbuch fur Mineralogie, Abhandlungen'
_journal_page_first 117
_journal_page_last 121
_journal_volume 183
_journal_year 2007
_chemical_compound_source 'Santa Rosa mine, near Iquique, Chile'
_chemical_formula_sum 'C5 Ca Na2 O15 Pb3'
_chemical_name_mineral Sanromanite
_space_group_IT_number 186
_symmetry_space_group_name_Hall 'P 6c -2c'
_symmetry_space_group_name_H-M 'P 63 m c'
_cell_angle_alpha 90
_cell_angle_beta 90
_cell_angle_gamma 120
_cell_length_a 10.5702
_cell_length_b 10.5702
_cell_length_c 6.6509
_cell_formula_units_Z 2
_cell_volume 643.543
_database_code_amcsd 0014726
_exptl_crystal_density_diffrn 5.200
_cod_original_formula_sum '(Na2 Ca) Pb3 C5 O15'
_cod_database_code 9013936

loop_
_space_group_symop_operation_xyz
x,y,z
-x,-x+y,1/2+z
x-y,x,1/2+z
-y,-x,z
-y,x-y,z
x-y,-y,1/2+z
-x,-y,1/2+z
x,x-y,z
-x+y,-x,z
y,x,1/2+z
y,-x+y,1/2+z
-x+y,y,z

loop_
_atom_site_aniso_label
_atom_site_aniso_U_11
_atom_site_aniso_U_22
_atom_site_aniso_U_33
_atom_site_aniso_U_12
_atom_site_aniso_U_13
_atom_site_aniso_U_23
NaA 0.01120 0.01120 0.02200 0.00460 0.00030 -0.00030
CaA 0.01120 0.01120 0.02200 0.00460 0.00030 -0.00030
PbB 0.01830 0.01830 0.02230 0.00870 0.00020 -0.00020
C1 0.00900 0.00900 0.01400 0.00500 0.00000 0.00000
C2 0.01700 0.01700 0.00500 0.00900 0.00000 0.00000
C3 0.00800 0.00800 0.01500 0.00400 0.00000 0.00000
O1 0.02100 0.01400 0.02200 0.00700 -0.00700 0.00500
O2 0.01400 0.01400 0.03900 0.00800 0.00200 -0.00200
O3 0.02000 0.02000 0.01600 0.01300 -0.00200 0.00200
O4 0.02500 0.02500 0.01200 0.01700 -0.00200 0.00200

loop_
_atom_site_label
_atom_site_fract_x
_atom_site_fract_y
_atom_site_fract_z
_atom_site_occupancy
_atom_site_U_iso_or_equiv
NaA 0.52324 -0.52324 0.31990 0.66667 0.01520
CaA 0.52324 -0.52324 0.31990 0.33333 0.01520
PbB 0.84317 -0.84317 0.00000 1.00000 0.01980
C1 0.79440 -0.79440 0.54960 1.00000 0.01100
C2 0.33333 0.66667 0.49500 1.00000 0.01300
C3 0.00000 0.00000 0.84600 1.00000 0.01000
O1 0.38480 0.08680 0.64060 1.00000 0.02000
O2 0.93040 -0.93040 0.35020 1.00000 0.02200
O3 0.40330 -0.40330 0.50710 1.00000 0.01800
O4 0.77220 -0.77220 0.37340 1.00000 0.01900

loop_
_cod_related_entry_id
_cod_related_entry_database
_cod_related_entry_code
1 AMCSD 0014726
